data_1567554
loop_
_publ_author_name
'Modder, dieuwertje'
'Batov, Mikhail'
'Rajeshkumar, Thayalan'
'Scopelliti, Rosario'
'Zivkovic, Ivica'
'Sienkiewicz, Andrzej'
'Maron, Laurent'
'Mazzanti, Marinella'

_publ_section_title
;
 Assembling Diuranium Complexes in Different States of Charge with a
 Bridging Redox-Active Ligand
;
_journal_name_full 'Chemical Science'
_journal_paper_doi 10.1039/D2SC03592H
_journal_year 2022
_chemical_formula_moiety 'C18 H36 K N2 O6, 2(C8 H6 N4)'
_chemical_formula_sum 'C34 H48 K N10 O6'
_chemical_formula_weight 731.92
_space_group_crystal_system monoclinic
_space_group_IT_number 15
_space_group_name_Hall '-C 2yc'
_space_group_name_H-M_alt 'C 1 2/c 1'
_atom_sites_solution_hydrogens geom
_atom_sites_solution_primary dual
_atom_sites_solution_secondary difmap
_audit_creation_date 2022-02-10
_audit_creation_method
;
Olex2 1.5
(compiled 2021.12.09 svn.r5202d8cf for OlexSys, GUI svn.r6439)
;
_audit_update_record
;
2022-06-23 deposited with the CCDC.	2022-08-31 downloaded from the CCDC.
;
_cell_angle_alpha 90
_cell_angle_beta 116.777(9)
_cell_angle_gamma 90
_cell_formula_units_Z 4
_cell_length_a 15.3683(13)
_cell_length_b 20.5260(10)
_cell_length_c 14.6910(10)
_cell_measurement_reflns_used 4781
_cell_measurement_temperature 140.01(10)
_cell_measurement_theta_max 71.5460
_cell_measurement_theta_min 3.8180
_cell_volume 4137.3(6)
_computing_cell_refinement 'CrysAlisPro 1.171.41.118a (Rigaku OD, 2021)'
_computing_data_collection 'CrysAlisPro 1.171.41.118a (Rigaku OD, 2021)'
_computing_data_reduction 'CrysAlisPro 1.171.41.118a (Rigaku OD, 2021)'
_computing_molecular_graphics 'Olex2 1.5 (Dolomanov et al., 2009)'
_computing_publication_material 'Olex2 1.5 (Dolomanov et al., 2009)'
_computing_structure_refinement 'SHELXL 2018/3 (Sheldrick, 2015)'
_computing_structure_solution 'SHELXT  (Sheldrick, 2015)'
_diffrn_ambient_environment N~2~
_diffrn_ambient_temperature 140.01(10)
_diffrn_detector 'CCD plate'
_diffrn_detector_area_resol_mean 10.2665
_diffrn_detector_type Atlas
_diffrn_measured_fraction_theta_full 1.000
_diffrn_measured_fraction_theta_max 0.981
_diffrn_measurement_details
;
List of Runs (angles in degrees, time in seconds):

  # Type    Start    End  Width  t~exp~   \w     \q     \k     \f   Frames
#--------------------------------------------------------------------------
  1  \w    -50.00   1.00   1.00   10.00    --  -43.01  45.00 113.00   51
  2  \w   -115.00 -17.00   1.00   10.00    --  -43.01 -45.00 -36.00   98
  3  \w     -5.00  20.00   1.00   10.00    --   43.01 -45.00 -36.00   25
  4  \w     28.00 101.00   1.00   10.00    --   43.01  45.00 113.00   73
  5  \w     34.00 112.00   1.00   40.00    --  103.80 -45.00 -36.00   78
  6  \w     79.00 150.00   1.00   40.00    --  103.80  45.00 113.00   71
  7  \w    -86.00  -9.00   1.00   10.00    --  -43.01 125.00 120.00   77
  8  \w    -86.00  -7.00   1.00   10.00    --  -43.01 125.00-150.00   79
  9  \w    103.00 177.00   1.00   40.00    --  103.80  77.00   0.00   74
 10  \w     82.00 107.00   1.00   40.00    --  103.80 -94.00 -60.00   25
 11  \w     67.00 126.00   1.00   40.00    --  103.80 178.00-120.00   59
 12  \w    106.00 153.00   1.00   40.00    --  103.80  77.00  30.00   47
 13  \w     28.00  55.00   1.00   40.00    --  103.80-111.00  60.00   27
 14  \w     22.00  86.00   1.00   40.00    --  103.80 -94.00 -30.00   64
 15  \w     68.00 104.00   1.00   40.00    --  103.80-111.00  60.00   36
 16  \w     62.00  92.00   1.00   40.00    --  103.80 178.00   0.00   30
 17  \w     97.00 146.00   1.00   40.00    --  103.80 178.00   0.00   49
 18  \w     57.00 108.00   1.00   40.00    --  103.80-111.00 120.00   51
 19  \w     90.00 166.00   1.00   40.00    --  103.80  61.00 -30.00   76
 20  \w    135.00 174.00   1.00   40.00    --  103.80 111.00 -30.00   39
 21  \w     30.00  65.00   1.00   40.00    --  103.80 -94.00 -60.00   35
 22  \w     82.00 107.00   1.00   40.00    --  103.80 -94.00-180.00   25
 23  \w     42.00  69.00   1.00   40.00    --  103.80 -94.00 150.00   27
 24  \w     71.00 106.00   1.00   40.00    --  103.80 -94.00 150.00   35
 25  \w     40.00  65.00   1.00   40.00    --  103.80 -94.00-180.00   25
;
_diffrn_measurement_device 'four-circle diffractometer'
_diffrn_measurement_device_type 'SuperNova, Dual, Cu at home/near, Atlas'
_diffrn_measurement_method '\w scans'
_diffrn_orient_matrix_type 'CrysAlisPro convention (1999,Acta A55,543-557)'
_diffrn_orient_matrix_UB_11 -0.0622724000
_diffrn_orient_matrix_UB_12 0.0604758000
_diffrn_orient_matrix_UB_13 -0.0516624000
_diffrn_orient_matrix_UB_21 -0.0927311000
_diffrn_orient_matrix_UB_22 -0.0421458000
_diffrn_orient_matrix_UB_23 -0.0411889000
_diffrn_orient_matrix_UB_31 -0.0113423000
_diffrn_orient_matrix_UB_32 0.0143775000
_diffrn_orient_matrix_UB_33 0.0970292000
_diffrn_radiation_monochromator mirror
_diffrn_radiation_probe x-ray
_diffrn_radiation_type 'Cu K\a'
_diffrn_radiation_wavelength 1.54184
_diffrn_reflns_av_R_equivalents 0.0364
_diffrn_reflns_av_unetI/netI 0.0300
_diffrn_reflns_Laue_measured_fraction_full 1.000
_diffrn_reflns_Laue_measured_fraction_max 0.981
_diffrn_reflns_limit_h_max 19
_diffrn_reflns_limit_h_min -18
_diffrn_reflns_limit_k_max 24
_diffrn_reflns_limit_k_min -25
_diffrn_reflns_limit_l_max 18
_diffrn_reflns_limit_l_min -12
_diffrn_reflns_number 16648
_diffrn_reflns_point_group_measured_fraction_full 1.000
_diffrn_reflns_point_group_measured_fraction_max 0.981
_diffrn_reflns_theta_full 67.684
_diffrn_reflns_theta_max 72.755
_diffrn_reflns_theta_min 3.875
_diffrn_source 'micro-focus sealed X-ray tube'
_diffrn_source_type 'SuperNova (Cu) X-ray Source'
_exptl_absorpt_coefficient_mu 1.551
_exptl_absorpt_correction_T_max 0.862
_exptl_absorpt_correction_T_min 0.828
_exptl_absorpt_correction_type analytical
_exptl_absorpt_process_details
;
CrysAlisPro 1.171.41.118a (Rigaku Oxford Diffraction, 2021)
Analytical numeric absorption correction using a multifaceted crystal
model based on expressions derived by R.C. Clark & J.S. Reid.
(Clark, R. C. & Reid, J. S. (1995). Acta Cryst. A51, 887-897)
Empirical absorption correction using spherical harmonics,
implemented in SCALE3 ABSPACK scaling algorithm.
;
_exptl_crystal_colour black
_exptl_crystal_density_diffrn 1.175
_exptl_crystal_description irregular
_exptl_crystal_F_000 1556
_exptl_crystal_size_max 0.164
_exptl_crystal_size_mid 0.127
_exptl_crystal_size_min 0.124
_refine_diff_density_max 0.331
_refine_diff_density_min -0.212
_refine_diff_density_rms 0.038
_refine_ls_extinction_method none
_refine_ls_goodness_of_fit_ref 1.027
_refine_ls_hydrogen_treatment constr
_refine_ls_matrix_type full
_refine_ls_number_parameters 241
_refine_ls_number_reflns 4046
_refine_ls_number_restraints 2
_refine_ls_restrained_S_all 1.027
_refine_ls_R_factor_all 0.0591
_refine_ls_R_factor_gt 0.0420
_refine_ls_shift/su_max 0.000
_refine_ls_shift/su_mean 0.000
_refine_ls_structure_factor_coef Fsqd
_refine_ls_weighting_details 'w=1/[\s^2^(Fo^2^)+(0.0703P)^2^+0.4689P] where P=(Fo^2^+2Fc^2^)/3'
_refine_ls_weighting_scheme calc
_refine_ls_wR_factor_gt 0.1144
_refine_ls_wR_factor_ref 0.1259
_reflns_Friedel_coverage 0.000
_reflns_number_gt 3014
_reflns_number_total 4046
_reflns_threshold_expression 'I > 2\s(I)'
_cod_data_source_file d2sc03592h2.cif
_cod_data_source_block mb63
_cod_database_code 1567554
_shelx_shelxl_version_number 2018/3
_chemical_oxdiff_formula 'C38 H56 N10 O7 K1'
_shelx_space_group_comment
;
The symmetry employed for this shelxl refinement is uniquely defined
by the following loop, which should always be used as a source of
symmetry information in preference to the above space-group names.
They are only intended as comments.
;
_shelx_estimated_absorpt_t_max 0.831
_shelx_estimated_absorpt_t_min 0.785
_olex2_refinement_description
;
1. Fixed Uiso
 At 1.2 times of:
  All C(H) groups, All C(H,H) groups
2. Restrained distances
 O3_$1-C9_$1 \\sim O3_$1-C10_$1
 with sigma of 0.02
 C9-C9_$1 \\sim C10-C10_$1
 with sigma of 0.02
3. Others
 Sof(C10)=Sof(H10A)=Sof(H10B)=1-FVAR(1)
 Sof(C9)=Sof(H9A)=Sof(H9B)=FVAR(1)
4.a Secondary CH2 refined with riding coordinates:
 C1(H1A,H1B), C2(H2A,H2B), C3(H3A,H3B), C4(H4A,H4B), C5(H5A,H5B), C6(H6A,H6B),
 C7(H7A,H7B), C8(H8A,H8B), C9(H9A,H9B), C10(H10A,H10B)
4.b Aromatic/amide H refined with riding coordinates:
 C12(H12), C13(H13), C14(H14), C16(H16), C17(H17), C18(H18)
;
_smtbx_masks_special_details
;
A solvent mask was calculated and 158 electrons were 
found in a volume of 716\%A^3^ in 1 void per unit cell. 
This is consistent with the presence of 
1[C4H8O] per Asymmetric Unit 
which account for 160 electrons 
per unit cell.
;
_smtbx_masks_void_probe_radius 1.2
_smtbx_masks_void_truncation_radius 1.2
_olex2_date_sample_data_collection 2021-10-04
_olex2_submission_special_instructions 'No special instructions were received'
_oxdiff_exptl_absorpt_empirical_details
;
Empirical correction (ABSPACK) includes:
- Absorption correction using spherical harmonics
- Frame scaling
- Detector area scaling
- B-factor correction
;
_oxdiff_exptl_absorpt_empirical_full_max 1.557
_oxdiff_exptl_absorpt_empirical_full_min 0.641

loop_
_space_group_symop_operation_xyz
'x, y, z'
'-x, y, -z+1/2'
'x+1/2, y+1/2, z'
'-x+1/2, y+1/2, -z+1/2'
'-x, -y, -z'
'x, -y, z-1/2'
'-x+1/2, -y+1/2, -z'
'x+1/2, -y+1/2, z-1/2'

loop_
_atom_site_label
_atom_site_type_symbol
_atom_site_fract_x
_atom_site_fract_y
_atom_site_fract_z
_atom_site_U_iso_or_equiv
_atom_site_adp_type
_atom_site_occupancy
_atom_site_site_symmetry_order
_atom_site_calc_flag
_atom_site_refinement_flags_posn
_atom_site_refinement_flags_adp
_atom_site_refinement_flags_occupancy
_atom_site_disorder_assembly
_atom_site_disorder_group
K1 K 0.500000 0.48804(3) 0.250000 0.04723(17) Uani 1 2 d S T P A .
O1 O 0.39110(11) 0.41714(7) 0.32598(9) 0.0519(3) Uani 1 1 d . . . . .
O2 O 0.59095(11) 0.43997(7) 0.45272(10) 0.0552(3) Uani 1 1 d . . . . .
O3 O 0.60042(17) 0.60821(8) 0.27397(18) 0.0890(6) Uani 1 1 d . . . . .
N1 N 0.71546(14) 0.49069(9) 0.36394(13) 0.0586(4) Uani 1 1 d . . . . .
C1 C 0.29050(17) 0.43178(12) 0.28717(17) 0.0623(6) Uani 1 1 d . . . . .
H1A H 0.282225 0.473348 0.316559 0.075 Uiso 1 1 calc R U . . .
H1B H 0.257519 0.396969 0.306659 0.075 Uiso 1 1 calc R U . . .
C2 C 0.43478(17) 0.40676(10) 0.43374(14) 0.0556(5) Uani 1 1 d . . . . .
H2A H 0.399373 0.371929 0.449899 0.067 Uiso 1 1 calc R U . . .
H2B H 0.430777 0.447167 0.468456 0.067 Uiso 1 1 calc R U . . .
C3 C 0.53820(18) 0.38778(10) 0.47038(15) 0.0573(5) Uani 1 1 d . . . . .
H3A H 0.567537 0.377753 0.544155 0.069 Uiso 1 1 calc R U . . .
H3B H 0.542217 0.348188 0.433976 0.069 Uiso 1 1 calc R U . . .
C4 C 0.69161(18) 0.42699(12) 0.49623(16) 0.0622(5) Uani 1 1 d . . . . .
H4A H 0.702906 0.385784 0.468152 0.075 Uiso 1 1 calc R U . . .
H4B H 0.717597 0.421810 0.570929 0.075 Uiso 1 1 calc R U . . .
C5 C 0.74428(19) 0.48214(13) 0.47355(16) 0.0678(6) Uani 1 1 d . . . . .
H5A H 0.731287 0.523167 0.500709 0.081 Uiso 1 1 calc R U . . .
H5B H 0.815294 0.473831 0.509727 0.081 Uiso 1 1 calc R U . . .
C6 C 0.75418(18) 0.43716(12) 0.32627(17) 0.0646(6) Uani 1 1 d . . . . .
H6A H 0.743780 0.395604 0.354179 0.078 Uiso 1 1 calc R U . . .
H6B H 0.825355 0.443277 0.352800 0.078 Uiso 1 1 calc R U . . .
C7 C 0.7513(2) 0.55367(13) 0.34779(19) 0.0732(7) Uani 1 1 d . . . . .
H7A H 0.750404 0.553209 0.279979 0.088 Uiso 1 1 calc R U . . .
H7B H 0.819968 0.558853 0.399589 0.088 Uiso 1 1 calc R U . . .
C8 C 0.6950(3) 0.61095(13) 0.3533(2) 0.0864(9) Uani 1 1 d . . . . .
H8A H 0.692757 0.611204 0.419650 0.104 Uiso 1 1 calc R U . . .
H8B H 0.727201 0.651547 0.348080 0.104 Uiso 1 1 calc R U . . .
C9 C 0.5297(9) 0.6616(4) 0.2214(8) 0.076(4) Uani 0.292(10) 1 d D . P A 1
H9A H 0.489343 0.651692 0.148294 0.091 Uiso 0.292(10) 1 calc R U P A 1
H9B H 0.563257 0.703768 0.228171 0.091 Uiso 0.292(10) 1 calc R U P A 1
C10 C 0.5502(3) 0.66335(14) 0.2925(3) 0.0722(15) Uani 0.708(10) 1 d D . P A 2
H10A H 0.583774 0.704685 0.293465 0.087 Uiso 0.708(10) 1 calc R U P A 2
H10B H 0.548543 0.658255 0.358706 0.087 Uiso 0.708(10) 1 calc R U P A 2
N2 N 0.80658(13) 0.68422(9) 0.59174(12) 0.0576(4) Uani 1 1 d . . . . .
N3 N 0.86215(12) 0.74560(9) 0.48696(11) 0.0538(4) Uani 1 1 d . . . . .
N4 N 0.68075(13) 0.75604(11) 0.07030(13) 0.0654(5) Uani 1 1 d . . . . .
N5 N 0.85144(13) 0.75649(9) 0.12612(12) 0.0564(4) Uani 1 1 d . . . . .
C11 C 0.79411(14) 0.73176(10) 0.52049(13) 0.0491(4) Uani 1 1 d . . . . .
C12 C 0.94053(16) 0.70864(12) 0.52160(15) 0.0604(5) Uani 1 1 d . . . . .
H12 H 0.988441 0.717380 0.499116 0.073 Uiso 1 1 calc R U . . .
C13 C 0.95675(18) 0.65758(14) 0.58926(18) 0.0712(6) Uani 1 1 d . . . . .
H13 H 1.012263 0.630095 0.611084 0.085 Uiso 1 1 calc R U . . .
C14 C 0.88616(17) 0.64943(13) 0.62288(17) 0.0653(6) Uani 1 1 d . . . . .
H14 H 0.896418 0.616315 0.671862 0.078 Uiso 1 1 calc R U . . .
C15 C 0.75867(14) 0.75315(9) 0.05452(13) 0.0461(4) Uani 1 1 d . . . . .
C16 C 0.86447(17) 0.76245(11) 0.22186(15) 0.0608(5) Uani 1 1 d . . . . .
H16 H 0.929189 0.765214 0.275028 0.073 Uiso 1 1 calc R U . . .
C17 C 0.78915(18) 0.76477(11) 0.24703(15) 0.0582(5) Uani 1 1 d . . . . .
H17 H 0.799694 0.768508 0.315693 0.070 Uiso 1 1 calc R U . . .
C18 C 0.69818(19) 0.76141(14) 0.16787(17) 0.0713(7) Uani 1 1 d . . . . .
H18 H 0.644012 0.762953 0.182557 0.086 Uiso 1 1 calc R U . . .

loop_
_atom_site_aniso_label
_atom_site_aniso_U_11
_atom_site_aniso_U_22
_atom_site_aniso_U_33
_atom_site_aniso_U_23
_atom_site_aniso_U_13
_atom_site_aniso_U_12
K1 0.0688(4) 0.0374(3) 0.0470(3) 0.000 0.0363(3) 0.000
O1 0.0707(9) 0.0498(7) 0.0470(7) 0.0051(5) 0.0369(7) -0.0005(6)
O2 0.0718(10) 0.0464(7) 0.0544(7) 0.0028(6) 0.0346(7) 0.0000(6)
O3 0.1126(16) 0.0415(9) 0.1290(16) -0.0072(9) 0.0687(14) -0.0129(9)
N1 0.0706(11) 0.0593(10) 0.0557(9) -0.0121(8) 0.0370(9) -0.0123(9)
C1 0.0722(14) 0.0639(13) 0.0697(13) 0.0096(10) 0.0488(12) 0.0055(11)
C2 0.0837(15) 0.0486(11) 0.0494(10) -0.0001(8) 0.0432(11) -0.0063(10)
C3 0.0837(15) 0.0477(11) 0.0471(10) 0.0079(8) 0.0351(10) -0.0021(10)
C4 0.0723(15) 0.0658(14) 0.0505(11) -0.0002(9) 0.0294(10) 0.0023(11)
C5 0.0739(15) 0.0777(16) 0.0552(12) -0.0137(11) 0.0319(11) -0.0113(12)
C6 0.0655(14) 0.0712(15) 0.0669(13) -0.0086(11) 0.0385(11) -0.0018(11)
C7 0.0842(17) 0.0732(16) 0.0724(14) -0.0207(12) 0.0444(13) -0.0325(13)
C8 0.130(3) 0.0578(15) 0.0969(19) -0.0283(13) 0.074(2) -0.0410(16)
C9 0.134(11) 0.043(4) 0.073(8) 0.000(4) 0.066(7) -0.009(5)
C10 0.143(4) 0.0328(14) 0.067(3) -0.0070(13) 0.071(2) -0.0097(18)
N2 0.0551(10) 0.0717(12) 0.0507(9) 0.0085(8) 0.0280(8) 0.0007(9)
N3 0.0491(9) 0.0711(11) 0.0457(8) -0.0011(7) 0.0254(7) -0.0046(8)
N4 0.0578(11) 0.0966(15) 0.0511(9) -0.0147(9) 0.0327(8) -0.0097(10)
N5 0.0577(10) 0.0681(11) 0.0457(8) 0.0001(7) 0.0254(8) 0.0000(8)
C11 0.0500(10) 0.0623(12) 0.0388(9) -0.0040(8) 0.0234(8) -0.0084(9)
C12 0.0513(12) 0.0852(16) 0.0513(10) -0.0025(10) 0.0289(9) -0.0013(11)
C13 0.0588(14) 0.0874(18) 0.0698(14) 0.0079(12) 0.0311(11) 0.0112(12)
C14 0.0624(14) 0.0779(16) 0.0586(12) 0.0147(10) 0.0299(10) 0.0065(11)
C15 0.0543(11) 0.0438(10) 0.0464(9) -0.0043(7) 0.0281(8) -0.0038(8)
C16 0.0652(13) 0.0694(14) 0.0448(10) 0.0013(9) 0.0221(9) 0.0009(11)
C17 0.0761(14) 0.0600(12) 0.0452(10) -0.0026(9) 0.0334(10) -0.0022(10)
C18 0.0720(15) 0.103(2) 0.0555(12) -0.0133(12) 0.0431(12) -0.0079(13)

loop_
_atom_type_symbol
_atom_type_description
_atom_type_scat_dispersion_real
_atom_type_scat_dispersion_imag
_atom_type_scat_source
C C 0.0181 0.0091 'International Tables Vol C Tables 4.2.6.8 and 6.1.1.4'
H H 0.0000 0.0000 'International Tables Vol C Tables 4.2.6.8 and 6.1.1.4'
K K 0.3868 1.0657 'International Tables Vol C Tables 4.2.6.8 and 6.1.1.4'
N N 0.0311 0.0180 'International Tables Vol C Tables 4.2.6.8 and 6.1.1.4'
O O 0.0492 0.0322 'International Tables Vol C Tables 4.2.6.8 and 6.1.1.4'

loop_
_exptl_crystal_face_index_h
_exptl_crystal_face_index_k
_exptl_crystal_face_index_l
_exptl_crystal_face_perp_dist
-1 2 1 0.0719
0 -2 1 0.0648
1 -2 -1 0.0684
1 -2 0 0.0692
-1 1 1 0.0661
2 -1 1 0.0733
2 -1 -1 0.0781
-2 1 -1 0.0617
-2 1 1 0.0571
0 0 1 0.0636
5 -2 -9 0.0639
2 5 7 0.0753
8 0 -8 0.0711
-8 -5 0 0.0624
-8 0 8 0.0550
-10 -3 4 0.0521
3 10 3 0.0829
-7 -9 4 0.0466
-2 6 8 0.0697
-1 13 0 0.0685
3 10 -6 0.0697
0 -13 0 0.0550
-4 -8 8 0.0579
-2 8 -6 0.0594
-6 10 1 0.0612

loop_
_geom_angle_atom_site_label_1
_geom_angle_atom_site_label_2
_geom_angle_atom_site_label_3
_geom_angle
_geom_angle_site_symmetry_1
_geom_angle_site_symmetry_3
_geom_angle_publ_flag
O1 K1 O1 117.40(6) . 2_655 ?
O1 K1 O2 60.08(4) . . ?
O1 K1 O2 97.90(4) . 2_655 ?
O1 K1 O2 97.89(4) 2_655 . ?
O1 K1 O2 60.08(4) 2_655 2_655 ?
O1 K1 O3 96.41(5) 2_655 . ?
O1 K1 O3 142.09(5) 2_655 2_655 ?
O1 K1 O3 96.41(5) . 2_655 ?
O1 K1 O3 142.08(5) . . ?
O1 K1 N1 61.21(4) . 2_655 ?
O1 K1 N1 61.21(4) 2_655 . ?
O1 K1 N1 120.05(5) . . ?
O1 K1 N1 120.05(5) 2_655 2_655 ?
O2 K1 O2 139.29(6) 2_655 . ?
O2 K1 O3 114.50(5) . 2_655 ?
O2 K1 O3 100.85(6) 2_655 2_655 ?
O2 K1 O3 100.85(6) . . ?
O2 K1 O3 114.49(5) 2_655 . ?
O2 K1 N1 119.76(4) . 2_655 ?
O2 K1 N1 61.08(4) . . ?
O2 K1 N1 61.08(5) 2_655 2_655 ?
O2 K1 N1 119.76(4) 2_655 . ?
O3 K1 O3 59.85(9) . 2_655 ?
O3 K1 N1 60.55(6) 2_655 2_655 ?
O3 K1 N1 117.37(6) . 2_655 ?
O3 K1 N1 117.37(6) 2_655 . ?
O3 K1 N1 60.55(6) . . ?
N1 K1 N1 177.89(8) 2_655 . ?
C1 O1 K1 117.94(11) . . ?
C1 O1 C2 111.08(14) . . ?
C2 O1 K1 116.86(11) . . ?
C3 O2 K1 113.45(12) . . ?
C4 O2 K1 117.61(11) . . ?
C4 O2 C3 111.79(16) . . ?
C8 O3 K1 116.15(15) . . ?
C8 O3 C9 130.2(5) . . ?
C8 O3 C10 104.6(2) . . ?
C9 O3 K1 110.2(4) . . ?
C10 O3 K1 113.0(2) . . ?
C5 N1 K1 108.91(13) . . ?
C6 N1 K1 108.20(13) . . ?
C6 N1 C5 110.37(19) . . ?
C7 N1 K1 109.32(16) . . ?
C7 N1 C5 109.37(17) . . ?
C7 N1 C6 110.64(18) . . ?
O1 C1 H1A 109.8 . . ?
O1 C1 H1B 109.8 . . ?
O1 C1 C6 109.52(16) . 2_655 ?
H1A C1 H1B 108.2 . . ?
C6 C1 H1A 109.8 2_655 . ?
C6 C1 H1B 109.8 2_655 . ?
O1 C2 H2A 109.8 . . ?
O1 C2 H2B 109.8 . . ?
O1 C2 C3 109.45(15) . . ?
H2A C2 H2B 108.2 . . ?
C3 C2 H2A 109.8 . . ?
C3 C2 H2B 109.8 . . ?
O2 C3 C2 109.80(17) . . ?
O2 C3 H3A 109.7 . . ?
O2 C3 H3B 109.7 . . ?
C2 C3 H3A 109.7 . . ?
C2 C3 H3B 109.7 . . ?
H3A C3 H3B 108.2 . . ?
O2 C4 H4A 109.6 . . ?
O2 C4 H4B 109.6 . . ?
O2 C4 C5 110.22(19) . . ?
H4A C4 H4B 108.1 . . ?
C5 C4 H4A 109.6 . . ?
C5 C4 H4B 109.6 . . ?
N1 C5 C4 113.70(18) . . ?
N1 C5 H5A 108.8 . . ?
N1 C5 H5B 108.8 . . ?
C4 C5 H5A 108.8 . . ?
C4 C5 H5B 108.8 . . ?
H5A C5 H5B 107.7 . . ?
N1 C6 C1 114.5(2) . 2_655 ?
N1 C6 H6A 108.6 . . ?
N1 C6 H6B 108.6 . . ?
C1 C6 H6A 108.6 2_655 . ?
C1 C6 H6B 108.6 2_655 . ?
H6A C6 H6B 107.6 . . ?
N1 C7 H7A 108.6 . . ?
N1 C7 H7B 108.6 . . ?
N1 C7 C8 114.7(2) . . ?
H7A C7 H7B 107.6 . . ?
C8 C7 H7A 108.6 . . ?
C8 C7 H7B 108.6 . . ?
O3 C8 C7 109.6(2) . . ?
O3 C8 H8A 109.7 . . ?
O3 C8 H8B 109.7 . . ?
C7 C8 H8A 109.7 . . ?
C7 C8 H8B 109.7 . . ?
H8A C8 H8B 108.2 . . ?
O3 C9 C9 101.4(7) . 2_655 ?
O3 C9 H9A 111.5 . . ?
O3 C9 H9B 111.5 . . ?
C9 C9 H9A 111.5 2_655 . ?
C9 C9 H9B 111.5 2_655 . ?
H9A C9 H9B 109.3 . . ?
O3 C10 C10 106.2(3) . 2_655 ?
O3 C10 H10A 110.5 . . ?
O3 C10 H10B 110.5 . . ?
C10 C10 H10A 110.5 2_655 . ?
C10 C10 H10B 110.5 2_655 . ?
H10A C10 H10B 108.7 . . ?
C14 N2 C11 116.10(18) . . ?
C12 N3 C11 117.05(18) . . ?
C15 N4 C18 115.60(19) . . ?
C16 N5 C15 115.72(18) . . ?
N2 C11 C11 118.2(2) . 7_666 ?
N3 C11 N2 123.45(19) . . ?
N3 C11 C11 118.3(2) . 7_666 ?
N3 C12 H12 118.3 . . ?
N3 C12 C13 123.4(2) . . ?
C13 C12 H12 118.3 . . ?
C12 C13 H13 122.3 . . ?
C12 C13 C14 115.4(2) . . ?
C14 C13 H13 122.3 . . ?
N2 C14 C13 124.5(2) . . ?
N2 C14 H14 117.7 . . ?
C13 C14 H14 117.7 . . ?
N4 C15 N5 126.10(17) . . ?
N4 C15 C15 116.8(2) . 7_665 ?
N5 C15 C15 117.1(2) . 7_665 ?
N5 C16 H16 118.5 . . ?
N5 C16 C17 123.1(2) . . ?
C17 C16 H16 118.5 . . ?
C16 C17 H17 122.0 . . ?
C18 C17 C16 115.93(18) . . ?
C18 C17 H17 122.0 . . ?
N4 C18 C17 123.6(2) . . ?
N4 C18 H18 118.2 . . ?
C17 C18 H18 118.2 . . ?

loop_
_geom_bond_atom_site_label_1
_geom_bond_atom_site_label_2
_geom_bond_distance
_geom_bond_site_symmetry_2
_geom_bond_publ_flag
K1 O1 2.8014(13) . ?
K1 O1 2.8015(13) 2_655 ?
K1 O2 2.8366(14) 2_655 ?
K1 O2 2.8366(14) . ?
K1 O3 2.8462(18) . ?
K1 O3 2.8462(18) 2_655 ?
K1 N1 2.962(2) 2_655 ?
K1 N1 2.962(2) . ?
O1 C1 1.418(3) . ?
O1 C2 1.430(2) . ?
O2 C3 1.436(2) . ?
O2 C4 1.408(3) . ?
O3 C8 1.396(4) . ?
O3 C9 1.490(10) . ?
O3 C10 1.463(4) . ?
N1 C5 1.476(3) . ?
N1 C6 1.471(3) . ?
N1 C7 1.466(3) . ?
C1 H1A 0.9900 . ?
C1 H1B 0.9900 . ?
C1 C6 1.493(3) 2_655 ?
C2 H2A 0.9900 . ?
C2 H2B 0.9900 . ?
C2 C3 1.482(3) . ?
C3 H3A 0.9900 . ?
C3 H3B 0.9900 . ?
C4 H4A 0.9900 . ?
C4 H4B 0.9900 . ?
C4 C5 1.513(3) . ?
C5 H5A 0.9900 . ?
C5 H5B 0.9900 . ?
C6 H6A 0.9900 . ?
C6 H6B 0.9900 . ?
C7 H7A 0.9900 . ?
C7 H7B 0.9900 . ?
C7 C8 1.484(4) . ?
C8 H8A 0.9900 . ?
C8 H8B 0.9900 . ?
C9 C9 1.494(15) 2_655 ?
C9 H9A 0.9900 . ?
C9 H9B 0.9900 . ?
C10 C10 1.484(9) 2_655 ?
C10 H10A 0.9900 . ?
C10 H10B 0.9900 . ?
N2 C11 1.380(3) . ?
N2 C14 1.308(3) . ?
N3 C11 1.371(2) . ?
N3 C12 1.316(3) . ?
N4 C15 1.320(3) . ?
N4 C18 1.339(3) . ?
N5 C15 1.339(3) . ?
N5 C16 1.334(3) . ?
C11 C11 1.423(4) 7_666 ?
C12 H12 0.9500 . ?
C12 C13 1.388(3) . ?
C13 H13 0.9500 . ?
C13 C14 1.390(3) . ?
C14 H14 0.9500 . ?
C15 C15 1.506(3) 7_665 ?
C16 H16 0.9500 . ?
C16 C17 1.365(3) . ?
C17 H17 0.9500 . ?
C17 C18 1.359(3) . ?
C18 H18 0.9500 . ?

loop_
_geom_torsion_atom_site_label_1
_geom_torsion_atom_site_label_2
_geom_torsion_atom_site_label_3
_geom_torsion_atom_site_label_4
_geom_torsion
_geom_torsion_site_symmetry_1
_geom_torsion_site_symmetry_2
_geom_torsion_site_symmetry_3
_geom_torsion_site_symmetry_4
_geom_torsion_publ_flag
K1 O1 C1 C6 45.6(2) . . . 2_655 ?
K1 O1 C2 C3 -44.06(19) . . . . ?
K1 O2 C3 C2 -50.58(17) . . . . ?
K1 O2 C4 C5 44.6(2) . . . . ?
K1 O3 C8 C7 49.9(2) . . . . ?
K1 O3 C9 C9 61.9(9) . . . 2_655 ?
K1 O3 C10 C10 -54.5(4) . . . 2_655 ?
K1 N1 C5 C4 46.9(2) . . . . ?
K1 N1 C6 C1 46.4(2) . . . 2_655 ?
K1 N1 C7 C8 43.3(2) . . . . ?
O1 C2 C3 O2 63.0(2) . . . . ?
O2 C4 C5 N1 -63.4(3) . . . . ?
N1 C7 C8 O3 -64.6(3) . . . . ?
C1 O1 C2 C3 176.66(17) . . . . ?
C2 O1 C1 C6 -175.62(17) . . . 2_655 ?
C3 O2 C4 C5 178.43(16) . . . . ?
C4 O2 C3 C2 173.57(16) . . . . ?
C5 N1 C6 C1 165.47(19) . . . 2_655 ?
C5 N1 C7 C8 -75.9(3) . . . . ?
C6 N1 C5 C4 -71.8(3) . . . . ?
C6 N1 C7 C8 162.3(2) . . . . ?
C7 N1 C5 C4 166.3(2) . . . . ?
C7 N1 C6 C1 -73.3(3) . . . 2_655 ?
C8 O3 C9 C9 -95.7(8) . . . 2_655 ?
C8 O3 C10 C10 178.3(3) . . . 2_655 ?
C9 O3 C8 C7 -153.6(4) . . . . ?
C10 O3 C8 C7 175.2(2) . . . . ?
N3 C12 C13 C14 -3.0(4) . . . . ?
N5 C16 C17 C18 -0.8(4) . . . . ?
C11 N2 C14 C13 0.1(4) . . . . ?
C11 N3 C12 C13 -0.2(3) . . . . ?
C12 N3 C11 N2 3.7(3) . . . . ?
C12 N3 C11 C11 -176.1(2) . . . 7_666 ?
C12 C13 C14 N2 3.0(4) . . . . ?
C14 N2 C11 N3 -3.7(3) . . . . ?
C14 N2 C11 C11 176.2(2) . . . 7_666 ?
C15 N4 C18 C17 1.0(4) . . . . ?
C15 N5 C16 C17 0.3(3) . . . . ?
C16 N5 C15 N4 0.9(3) . . . . ?
C16 N5 C15 C15 179.6(2) . . . 7_665 ?
C16 C17 C18 N4 0.1(4) . . . . ?
C18 N4 C15 N5 -1.5(3) . . . . ?
C18 N4 C15 C15 179.8(2) . . . 7_665 ?

loop_
_exptl_oxdiff_crystal_face_indexfrac_h
_exptl_oxdiff_crystal_face_indexfrac_k
_exptl_oxdiff_crystal_face_indexfrac_l
_exptl_oxdiff_crystal_face_x
_exptl_oxdiff_crystal_face_y
_exptl_oxdiff_crystal_face_z
-1.0009 2.0020 0.9995 0.1318 -0.0327 0.1371
0.0017 -2.0000 0.9991 -0.1727 0.0430 0.0682
1.0009 -2.0020 -0.9995 -0.1318 0.0327 -0.1371
1.0011 -2.0011 0.0002 -0.1834 -0.0085 -0.0401
-1.0001 1.0016 0.9993 0.0712 0.0094 0.1227
2.0000 -1.0000 1.0009 -0.2367 -0.1845 0.0601
1.9996 -1.0018 -0.9985 -0.1335 -0.1021 -0.1340
-2.0000 1.0000 -1.0009 0.2367 0.1845 -0.0601
-1.9996 1.0018 0.9985 0.1335 0.1021 0.1340
0.0002 0.0009 0.9997 -0.0516 -0.0412 0.0970
5.1604 -2.4399 -9.3400 0.0136 0.0090 -0.9999
1.8264 5.1309 6.9174 -0.1608 -0.6705 0.7242
8.3842 -0.1109 -8.2269 -0.1038 -0.4339 -0.8949
-8.4181 -4.6845 0.1575 0.2328 0.9716 0.0434
-8.4351 0.0551 8.1814 0.1059 0.4429 0.8903
-9.6262 -3.3880 3.5063 0.2134 0.8910 0.4007
3.2403 10.3394 3.2112 0.2576 -0.8685 0.4235
-7.3772 -8.9659 3.6369 -0.2707 0.9122 0.3077
-2.4945 6.3218 8.2561 0.1111 -0.3752 0.9203
-0.5373 13.2902 0.0314 0.8356 -0.5116 0.2002
3.0289 10.1825 -6.1621 0.7455 -0.4562 -0.4859
0.4695 -13.2910 0.0906 -0.8377 0.5129 -0.1876
-4.0785 -7.5443 7.8637 -0.6085 0.3723 0.7008
-1.5884 7.7838 -6.0935 0.8844 0.0702 -0.4613
-6.1191 10.3213 1.4292 0.9314 0.0736 0.3565

loop_
_smtbx_masks_void_nr
_smtbx_masks_void_average_x
_smtbx_masks_void_average_y
_smtbx_masks_void_average_z
_smtbx_masks_void_volume
_smtbx_masks_void_count_electrons
_smtbx_masks_void_content
1 0.000 0.500 -0.051 357.7 79.3 '2 THF'
2 0.500 0.000 -0.080 357.7 79.3 '2 THF'
